data_7127758
loop_
_publ_author_name
'Yan, Cai-Xin'
'Lin, Qian-Qian'
'Li, Sha'
'Wu, Cheng-Juan'
'Li, Yan-An'
'Fan, Jian-Zhong'
'Ma, Jian-Ping'
'Geng, Yan'
'Dong, Yu-Bin'

_publ_section_title
;
 Synthesis of fulvene-containing boron complexes with aggregation-induced
 emission and mechanochromic luminescence.
;
_journal_issue 92
_journal_name_full 'Chemical communications (Cambridge, England)'
_journal_page_first 14435
_journal_page_last 14438
_journal_paper_doi 10.1039/d0cc05757f
_journal_volume 56
_journal_year 2020
_chemical_formula_moiety 'C25 H25 B F2 O4'
_chemical_formula_sum 'C25 H25 B F2 O4'
_chemical_formula_weight 438.26
_space_group_crystal_system triclinic
_space_group_IT_number 2
_space_group_name_Hall '-P 1'
_space_group_name_H-M_alt 'P -1'
_atom_sites_solution_hydrogens geom
_atom_sites_solution_primary direct
_atom_sites_solution_secondary difmap
_audit_creation_date 2018-08-30
_audit_creation_method
;
  Olex2 1.2
  (compiled Apr 23 2013 17:54:37, GUI svn.r4466)
;
_audit_update_record
;
2019-05-08 deposited with the CCDC.	2020-10-22 downloaded from the CCDC.
;
_cell_angle_alpha 101.355(6)
_cell_angle_beta 97.002(6)
_cell_angle_gamma 104.391(6)
_cell_formula_units_Z 2
_cell_length_a 7.8130(6)
_cell_length_b 9.3837(6)
_cell_length_c 16.3462(11)
_cell_measurement_reflns_used 2430
_cell_measurement_temperature 293(2)
_cell_measurement_theta_max 70.6480
_cell_measurement_theta_min 10.3100
_cell_volume 1119.53(14)
_computing_cell_refinement 'CrysAlisPro 1.171.38.41 (Rigaku OD, 2015)'
_computing_data_collection 'CrysAlisPro 1.171.38.41 (Rigaku OD, 2015)'
_computing_data_reduction 'CrysAlisPro 1.171.38.41 (Rigaku OD, 2015)'
_computing_molecular_graphics
;
O. V. Dolomanov, L. J. Bourhis, R. J. Gildea, J. A. K. Howard and H. Puschmann,
OLEX2: a complete structure solution, refinement and analysis program.
J. Appl. Cryst. (2009). 42, 339-341.
;
_computing_publication_material
;
O. V. Dolomanov, L. J. Bourhis, R. J. Gildea, J. A. K. Howard and H. Puschmann,
OLEX2: a complete structure solution, refinement and analysis program.
J. Appl. Cryst. (2009). 42, 339-341.
;
_computing_structure_refinement
;
SHELXL, G.M. Sheldrick, Acta Cryst.
(2008). A64, 112-122
;
_computing_structure_solution
;
SHELXS, G.M. Sheldrick, Acta Cryst.
(2008). A64, 112-122
;
_diffrn_ambient_temperature 293(2)
_diffrn_detector 'CCD plate'
_diffrn_detector_area_resol_mean 16.0793
_diffrn_detector_type Eos
_diffrn_measured_fraction_theta_full 0.9985
_diffrn_measured_fraction_theta_max 0.9784
_diffrn_measurement_details
;
List of Runs (angles in degrees, time in seconds):

  # Type    Start    End  Width  t~exp~   \w     \q     \k     \f   Frames
#--------------------------------------------------------------------------
  1  \w     11.00  80.00   1.00    1.10    --   54.00 -37.00 -30.00   69
  2  \w     36.00 124.00   1.00    1.10    --   54.00  37.00   0.00   88
  3  \w    142.00 168.00   1.00    1.10    --  108.00  63.00 -60.00   26
  4  \w    117.00 142.00   1.00    1.10    --  108.00 -25.00 -60.00   25
  5  \w     93.00 127.00   1.00    1.10    --  108.00 -37.00 -60.00   34
  6  \w     88.00 114.00   1.00    1.10    --  108.00-111.00  30.00   26
  7  \w     65.00 113.00   1.00    1.10    --  108.00-111.00 -90.00   48
  8  \w     55.00  81.00   1.00    1.10    --   54.00-125.00-180.00   26
  9  \w     38.00 127.00   1.00    1.10    --  108.00 -50.00-180.00   89
 10  \w     51.00  79.00   1.00    1.10    --  108.00 -37.00 -60.00   28
 11  \w     38.00 131.00   1.00    1.10    --  108.00 -77.00 -60.00   93
 12  \w     44.00 111.00   1.00    1.10    --   54.00-125.00 -30.00   67
 13  \w     39.00 129.00   1.00    1.10    --  108.00 -50.00  60.00   90
 14  \w     88.00 155.00   1.00    1.10    --  108.00  63.00 -30.00   67
 15  \w     37.00 145.00   1.00    1.10    --  108.00 -91.00  90.00  108
 16  \w     36.00 175.00   1.00    1.10    --  108.00  12.00 -60.00  139
 17  \w     35.00  86.00   1.00    1.10    --  108.00 -25.00 -60.00   51
 18  \w     23.00  48.00   1.00    1.10    --   54.00 -57.00 -60.00   25
 19  \w     -2.00  30.00   1.00    1.00    --    0.00 -77.00-120.00   32
 20  \w    -10.00  80.00   1.00    1.10    --   54.00 -37.00-180.00   90
 21  \w     24.00  72.00   1.00    1.10    --   54.00-125.00-150.00   48
 22  \w    -69.00 -13.00   1.00    1.00    --    0.00 -77.00-120.00   56
 23  \w     25.00  70.00   1.00    1.00    --    0.00  77.00 -60.00   45
 24  \w     31.00 104.00   1.00    1.10    --   54.00  37.00 150.00   73
;
_diffrn_measurement_device 'four-circle diffractometer'
_diffrn_measurement_device_type 'SuperNova, Dual, Cu at zero, Eos'
_diffrn_measurement_method '\w scans'
_diffrn_orient_matrix_type 'CrysAlisPro convention (1999,Acta A55,543-557)'
_diffrn_orient_matrix_UB_11 -0.1340833000
_diffrn_orient_matrix_UB_12 -0.1424427000
_diffrn_orient_matrix_UB_13 0.0116589000
_diffrn_orient_matrix_UB_21 0.1338124000
_diffrn_orient_matrix_UB_22 -0.0045540000
_diffrn_orient_matrix_UB_23 0.0762372000
_diffrn_orient_matrix_UB_31 -0.0833178000
_diffrn_orient_matrix_UB_32 0.1005777000
_diffrn_orient_matrix_UB_33 0.0600130000
_diffrn_radiation_monochromator mirror
_diffrn_radiation_probe x-ray
_diffrn_radiation_type 'Cu K\a'
_diffrn_radiation_wavelength 1.54184
_diffrn_reflns_av_R_equivalents 0.0190
_diffrn_reflns_av_unetI/netI 0.0276
_diffrn_reflns_limit_h_max 9
_diffrn_reflns_limit_h_min -9
_diffrn_reflns_limit_k_max 11
_diffrn_reflns_limit_k_min -10
_diffrn_reflns_limit_l_max 19
_diffrn_reflns_limit_l_min -14
_diffrn_reflns_number 7135
_diffrn_reflns_theta_full 67.05
_diffrn_reflns_theta_max 67.05
_diffrn_reflns_theta_min 5.01
_diffrn_source 'micro-focus sealed X-ray tube'
_diffrn_source_type 'SuperNova (Cu) X-ray Source'
_exptl_absorpt_coefficient_mu 0.807
_exptl_absorpt_correction_T_max 1.00000
_exptl_absorpt_correction_T_min 0.48495
_exptl_absorpt_correction_type multi-scan
_exptl_absorpt_process_details
;
CrysAlisPro 1.171.38.41 (Rigaku Oxford Diffraction, 2015)
Empirical absorption correction using spherical harmonics,
 implemented in SCALE3 ABSPACK scaling algorithm.
;
_exptl_crystal_colour orange
_exptl_crystal_density_diffrn 1.300
_exptl_crystal_density_method 'not measured'
_exptl_crystal_description plate
_exptl_crystal_F_000 460
_exptl_crystal_size_max 0.26
_exptl_crystal_size_mid 0.11
_exptl_crystal_size_min 0.04
_refine_diff_density_max 0.124
_refine_diff_density_min -0.182
_refine_diff_density_rms 0.036
_refine_ls_extinction_method none
_refine_ls_goodness_of_fit_ref 1.043
_refine_ls_hydrogen_treatment mixed
_refine_ls_matrix_type full
_refine_ls_number_parameters 294
_refine_ls_number_reflns 4003
_refine_ls_number_restraints 0
_refine_ls_restrained_S_all 1.043
_refine_ls_R_factor_all 0.0559
_refine_ls_R_factor_gt 0.0403
_refine_ls_shift/su_max 0.000
_refine_ls_shift/su_mean 0.000
_refine_ls_structure_factor_coef Fsqd
_refine_ls_weighting_details 'calc w=1/[\s^2^(Fo^2^)+(0.0497P)^2^+0.2060P] where P=(Fo^2^+2Fc^2^)/3'
_refine_ls_weighting_scheme calc
_refine_ls_wR_factor_gt 0.1002
_refine_ls_wR_factor_ref 0.1118
_reflns_number_gt 3093
_reflns_number_total 4005
_reflns_threshold_expression >2sigma(I)
_cod_data_source_file d0cc05757f2.cif
_cod_data_source_block exp_2837
_cod_original_cell_volume 1119.52(13)
_cod_database_code 7127758
_chemical_oxdiff_formula 'C1 H1 N1 O1 B1 F1'
_reflns_odcompleteness_completeness 99.85
_reflns_odcompleteness_iscentric 1
_reflns_odcompleteness_theta 66.97
_olex2_refinement_description
;
1. Fixed Uiso
 At 1.2 times of:
  All C(H) groups
 At 1.5 times of:
  All C(H,H,H) groups
2.a Aromatic/amide H refined with riding coordinates:
 C3(H3), C4(H4), C6(H6), C7(H7), C10(H10), C12(H12), C16(H16), C17(H17),
 C19(H19), C20(H20)
2.b Idealised Me refined as rotating group:
 C1(H1A,H1B,H1C), C21(H21A,H21B,H21C), C23(H23A,H23B,H23C), C24(H24A,H24B,
 H24C), C25(H25A,H25B,H25C)
;
_oxdiff_exptl_absorpt_empirical_details
;
Empirical correction (ABSPACK) includes:
- Absorption correction using spherical harmonics
- Frame scaling
;
_oxdiff_exptl_absorpt_empirical_full_max 2.010
_oxdiff_exptl_absorpt_empirical_full_min 0.825

loop_
_space_group_symop_id
_space_group_symop_operation_xyz
1 'x, y, z'
2 '-x, -y, -z'

loop_
_atom_site_label
_atom_site_type_symbol
_atom_site_fract_x
_atom_site_fract_y
_atom_site_fract_z
_atom_site_U_iso_or_equiv
_atom_site_adp_type
_atom_site_occupancy
_atom_site_symmetry_multiplicity
_atom_site_calc_flag
_atom_site_disorder_assembly
_atom_site_disorder_group
_atom_site_refinement_flags_posn
B1 B 1.2894(3) 0.4667(2) 0.30378(14) 0.0542(6) Uani 1 1 d . . .
C1 C 1.2476(3) 0.4581(3) -0.21090(15) 0.0715(6) Uani 1 1 d . . .
H1A H 1.2004 0.5431 -0.1964 0.107 Uiso 1 1 calc . . GR
H1B H 1.2415 0.4312 -0.2712 0.107 Uiso 1 1 calc . . GR
H1C H 1.3704 0.4843 -0.1829 0.107 Uiso 1 1 calc . . GR
C2 C 1.1448(2) 0.3426(2) -0.10059(12) 0.0470(4) Uani 1 1 d . . .
C3 C 1.0520(3) 0.2111(2) -0.08028(12) 0.0501(5) Uani 1 1 d . . .
H3 H 0.9933 0.1255 -0.1232 0.060 Uiso 1 1 calc . . R
C4 C 1.0466(2) 0.20714(19) 0.00246(11) 0.0453(4) Uani 1 1 d . . .
H4 H 0.9840 0.1182 0.0149 0.054 Uiso 1 1 calc . . R
C5 C 1.1327(2) 0.33326(18) 0.06904(11) 0.0404(4) Uani 1 1 d . . .
C6 C 1.2263(3) 0.46362(19) 0.04718(12) 0.0494(5) Uani 1 1 d . . .
H6 H 1.2862 0.5491 0.0900 0.059 Uiso 1 1 calc . . R
C7 C 1.2323(3) 0.4693(2) -0.03602(12) 0.0516(5) Uani 1 1 d . . .
H7 H 1.2949 0.5579 -0.0488 0.062 Uiso 1 1 calc . . R
C8 C 1.1361(2) 0.32807(18) 0.15794(11) 0.0408(4) Uani 1 1 d . . .
C9 C 1.0039(2) 0.22815(18) 0.18616(10) 0.0392(4) Uani 1 1 d . . .
C10 C 0.8257(2) 0.15475(18) 0.14263(11) 0.0402(4) Uani 1 1 d . . .
H10 H 0.7779 0.1656 0.0900 0.048 Uiso 1 1 calc . . R
C11 C 0.7323(2) 0.06395(18) 0.18983(10) 0.0386(4) Uani 1 1 d . . .
C12 C 0.8525(2) 0.07332(19) 0.26242(10) 0.0411(4) Uani 1 1 d . . .
H12 H 0.8261 0.0202 0.3038 0.049 Uiso 1 1 calc . . R
C13 C 1.0202(2) 0.17506(19) 0.26389(10) 0.0406(4) Uani 1 1 d . . .
C14 C 1.1698(2) 0.21247(19) 0.32917(10) 0.0420(4) Uani 1 1 d . . .
C15 C 1.1918(2) 0.1185(2) 0.38846(10) 0.0430(4) Uani 1 1 d . . .
C16 C 1.1294(2) -0.0388(2) 0.36428(11) 0.0478(4) Uani 1 1 d . . .
H16 H 1.0669 -0.0851 0.3095 0.057 Uiso 1 1 calc . . R
C17 C 1.1581(3) -0.1274(2) 0.41953(12) 0.0525(5) Uani 1 1 d . . .
H17 H 1.1162 -0.2323 0.4020 0.063 Uiso 1 1 calc . . R
C18 C 1.2499(3) -0.0588(2) 0.50143(11) 0.0519(5) Uani 1 1 d . . .
C19 C 1.3136(3) 0.0988(2) 0.52699(12) 0.0572(5) Uani 1 1 d . . .
H19 H 1.3743 0.1449 0.5821 0.069 Uiso 1 1 calc . . R
C20 C 1.2870(3) 0.1856(2) 0.47118(11) 0.0515(5) Uani 1 1 d . . .
H20 H 1.3325 0.2904 0.4883 0.062 Uiso 1 1 calc . . R
C21 C 1.2240(4) -0.2949(3) 0.54070(16) 0.0907(9) Uani 1 1 d . . .
H21A H 1.0953 -0.3257 0.5261 0.136 Uiso 1 1 calc . . GR
H21B H 1.2604 -0.3322 0.5887 0.136 Uiso 1 1 calc . . GR
H21C H 1.2735 -0.3353 0.4934 0.136 Uiso 1 1 calc . . GR
C22 C 0.5341(2) -0.0203(2) 0.16765(11) 0.0428(4) Uani 1 1 d . . .
C23 C 0.4760(3) -0.1079(3) 0.23374(13) 0.0676(6) Uani 1 1 d . . .
H23A H 0.5457 -0.1781 0.2379 0.101 Uiso 1 1 calc . . GR
H23B H 0.3510 -0.1622 0.2171 0.101 Uiso 1 1 calc . . GR
H23C H 0.4950 -0.0383 0.2878 0.101 Uiso 1 1 calc . . GR
C24 C 0.4277(3) 0.0957(2) 0.16288(16) 0.0671(6) Uani 1 1 d . . .
H24A H 0.4516 0.1659 0.2170 0.101 Uiso 1 1 calc . . GR
H24B H 0.3016 0.0443 0.1479 0.101 Uiso 1 1 calc . . GR
H24C H 0.4632 0.1495 0.1207 0.101 Uiso 1 1 calc . . GR
C25 C 0.4948(3) -0.1328(2) 0.08142(12) 0.0530(5) Uani 1 1 d . . .
H25A H 0.5394 -0.0808 0.0400 0.079 Uiso 1 1 calc . . GR
H25B H 0.3675 -0.1776 0.0645 0.079 Uiso 1 1 calc . . GR
H25C H 0.5529 -0.2107 0.0857 0.079 Uiso 1 1 calc . . GR
F1 F 1.44835(18) 0.57595(13) 0.33484(8) 0.0772(4) Uani 1 1 d . . .
F2 F 1.14347(18) 0.51375(13) 0.32318(8) 0.0714(4) Uani 1 1 d . . .
O1 O 1.1442(2) 0.33244(16) -0.18441(8) 0.0647(4) Uani 1 1 d . . .
O2 O 1.27680(16) 0.42321(13) 0.20987(8) 0.0497(3) Uani 1 1 d . . .
O3 O 1.30164(16) 0.33658(14) 0.34140(8) 0.0512(3) Uani 1 1 d . . .
O4 O 1.2874(2) -0.13379(17) 0.56141(9) 0.0708(4) Uani 1 1 d . . .

loop_
_atom_site_aniso_label
_atom_site_aniso_U_11
_atom_site_aniso_U_22
_atom_site_aniso_U_33
_atom_site_aniso_U_23
_atom_site_aniso_U_13
_atom_site_aniso_U_12
B1 0.0583(14) 0.0397(11) 0.0506(13) 0.0019(9) 0.0012(10) -0.0004(10)
C1 0.0850(17) 0.0733(15) 0.0620(14) 0.0285(12) 0.0222(12) 0.0186(13)
C2 0.0447(10) 0.0492(10) 0.0466(10) 0.0109(8) 0.0084(8) 0.0128(8)
C3 0.0502(11) 0.0410(10) 0.0482(11) -0.0011(8) 0.0089(8) 0.0021(8)
C4 0.0472(10) 0.0330(8) 0.0507(10) 0.0063(7) 0.0122(8) 0.0038(7)
C5 0.0393(9) 0.0331(8) 0.0465(10) 0.0085(7) 0.0068(7) 0.0074(7)
C6 0.0531(11) 0.0342(9) 0.0501(11) 0.0060(8) 0.0017(8) -0.0005(8)
C7 0.0583(12) 0.0383(9) 0.0525(11) 0.0136(8) 0.0085(9) 0.0018(8)
C8 0.0399(9) 0.0326(8) 0.0453(9) 0.0041(7) 0.0036(7) 0.0075(7)
C9 0.0381(9) 0.0365(8) 0.0395(9) 0.0058(7) 0.0041(7) 0.0079(7)
C10 0.0387(9) 0.0410(9) 0.0379(9) 0.0075(7) 0.0025(7) 0.0093(7)
C11 0.0360(9) 0.0392(9) 0.0373(9) 0.0047(7) 0.0052(7) 0.0087(7)
C12 0.0397(9) 0.0445(9) 0.0362(9) 0.0077(7) 0.0070(7) 0.0078(7)
C13 0.0383(9) 0.0412(9) 0.0364(9) 0.0037(7) 0.0036(7) 0.0066(7)
C14 0.0382(9) 0.0446(10) 0.0372(9) 0.0022(7) 0.0048(7) 0.0077(8)
C15 0.0391(9) 0.0487(10) 0.0356(9) 0.0039(7) 0.0019(7) 0.0094(8)
C16 0.0482(10) 0.0527(11) 0.0351(9) 0.0013(8) 0.0002(8) 0.0113(8)
C17 0.0608(12) 0.0483(10) 0.0437(10) 0.0039(8) 0.0060(9) 0.0139(9)
C18 0.0588(12) 0.0610(12) 0.0381(10) 0.0120(9) 0.0087(8) 0.0204(10)
C19 0.0642(13) 0.0612(12) 0.0354(10) 0.0022(9) -0.0041(9) 0.0117(10)
C20 0.0526(11) 0.0509(11) 0.0402(10) 0.0023(8) -0.0016(8) 0.0062(9)
C21 0.139(3) 0.0688(16) 0.0692(16) 0.0258(13) 0.0113(16) 0.0344(17)
C22 0.0347(9) 0.0460(10) 0.0435(9) 0.0095(8) 0.0039(7) 0.0060(7)
C23 0.0460(11) 0.0894(16) 0.0585(13) 0.0279(11) 0.0074(9) -0.0043(11)
C24 0.0411(11) 0.0620(13) 0.0927(17) 0.0053(12) 0.0083(11) 0.0165(10)
C25 0.0480(11) 0.0486(11) 0.0510(11) 0.0066(9) -0.0004(8) 0.0017(9)
F1 0.0786(9) 0.0572(7) 0.0633(8) 0.0015(6) -0.0069(6) -0.0204(6)
F2 0.0834(9) 0.0550(7) 0.0704(8) -0.0028(6) 0.0134(7) 0.0235(6)
O1 0.0767(10) 0.0639(9) 0.0463(8) 0.0131(7) 0.0135(7) 0.0052(7)
O2 0.0465(7) 0.0427(7) 0.0475(7) 0.0065(5) 0.0014(6) -0.0030(6)
O3 0.0440(7) 0.0519(7) 0.0445(7) 0.0053(6) -0.0027(5) -0.0003(6)
O4 0.0992(12) 0.0703(10) 0.0454(8) 0.0182(7) 0.0074(8) 0.0275(9)

loop_
_atom_type_symbol
_atom_type_description
_atom_type_scat_dispersion_real
_atom_type_scat_dispersion_imag
_atom_type_scat_source
C C 0.0181 0.0091 'International Tables Vol C Tables 4.2.6.8 and 6.1.1.4'
H H 0.0000 0.0000 'International Tables Vol C Tables 4.2.6.8 and 6.1.1.4'
B B 0.0090 0.0039 'International Tables Vol C Tables 4.2.6.8 and 6.1.1.4'
F F 0.0727 0.0534 'International Tables Vol C Tables 4.2.6.8 and 6.1.1.4'
O O 0.0492 0.0322 'International Tables Vol C Tables 4.2.6.8 and 6.1.1.4'

loop_
_geom_angle_atom_site_label_1
_geom_angle_atom_site_label_2
_geom_angle_atom_site_label_3
_geom_angle
_geom_angle_site_symmetry_1
_geom_angle_site_symmetry_3
_geom_angle_publ_flag
F1 B1 F2 113.11(18) . . ?
F1 B1 O2 106.54(17) . . ?
F1 B1 O3 106.27(18) . . ?
F2 B1 O2 110.31(18) . . ?
F2 B1 O3 110.22(17) . . ?
O3 B1 O2 110.25(16) . . ?
H1A C1 H1B 109.5 . . ?
H1A C1 H1C 109.5 . . ?
H1B C1 H1C 109.5 . . ?
O1 C1 H1A 109.5 . . ?
O1 C1 H1B 109.5 . . ?
O1 C1 H1C 109.5 . . ?
C7 C2 C3 119.34(17) . . ?
O1 C2 C3 115.15(16) . . ?
O1 C2 C7 125.49(17) . . ?
C2 C3 H3 119.9 . . ?
C4 C3 C2 120.29(16) . . ?
C4 C3 H3 119.9 . . ?
C3 C4 H4 119.1 . . ?
C3 C4 C5 121.77(16) . . ?
C5 C4 H4 119.1 . . ?
C4 C5 C8 122.28(15) . . ?
C6 C5 C4 116.93(16) . . ?
C6 C5 C8 120.67(15) . . ?
C5 C6 H6 119.0 . . ?
C7 C6 C5 121.90(16) . . ?
C7 C6 H6 119.0 . . ?
C2 C7 H7 120.1 . . ?
C6 C7 C2 119.76(17) . . ?
C6 C7 H7 120.1 . . ?
C9 C8 C5 123.72(15) . . ?
O2 C8 C5 114.14(14) . . ?
O2 C8 C9 122.12(16) . . ?
C8 C9 C10 126.26(16) . . ?
C8 C9 C13 127.99(15) . . ?
C10 C9 C13 105.74(14) . . ?
C9 C10 H10 124.8 . . ?
C11 C10 C9 110.38(15) . . ?
C11 C10 H10 124.8 . . ?
C10 C11 C12 107.13(15) . . ?
C10 C11 C22 125.50(15) . . ?
C12 C11 C22 127.27(15) . . ?
C11 C12 H12 124.9 . . ?
C11 C12 C13 110.10(15) . . ?
C13 C12 H12 124.9 . . ?
C12 C13 C9 106.58(14) . . ?
C14 C13 C9 128.85(16) . . ?
C14 C13 C12 124.57(16) . . ?
C13 C14 C15 123.39(15) . . ?
O3 C14 C13 122.04(16) . . ?
O3 C14 C15 114.57(15) . . ?
C16 C15 C14 121.87(15) . . ?
C16 C15 C20 118.13(17) . . ?
C20 C15 C14 119.91(16) . . ?
C15 C16 H16 119.2 . . ?
C17 C16 C15 121.61(16) . . ?
C17 C16 H16 119.2 . . ?
C16 C17 H17 120.3 . . ?
C16 C17 C18 119.41(18) . . ?
C18 C17 H17 120.3 . . ?
C17 C18 C19 119.90(18) . . ?
O4 C18 C17 124.90(18) . . ?
O4 C18 C19 115.20(17) . . ?
C18 C19 H19 119.9 . . ?
C20 C19 C18 120.20(17) . . ?
C20 C19 H19 119.9 . . ?
C15 C20 H20 119.6 . . ?
C19 C20 C15 120.73(18) . . ?
C19 C20 H20 119.6 . . ?
H21A C21 H21B 109.5 . . ?
H21A C21 H21C 109.5 . . ?
H21B C21 H21C 109.5 . . ?
O4 C21 H21A 109.5 . . ?
O4 C21 H21B 109.5 . . ?
O4 C21 H21C 109.5 . . ?
C11 C22 C23 111.51(15) . . ?
C11 C22 C24 108.18(15) . . ?
C11 C22 C25 109.66(14) . . ?
C23 C22 C24 109.66(17) . . ?
C23 C22 C25 108.41(16) . . ?
C25 C22 C24 109.40(16) . . ?
C22 C23 H23A 109.5 . . ?
C22 C23 H23B 109.5 . . ?
C22 C23 H23C 109.5 . . ?
H23A C23 H23B 109.5 . . ?
H23A C23 H23C 109.5 . . ?
H23B C23 H23C 109.5 . . ?
C22 C24 H24A 109.5 . . ?
C22 C24 H24B 109.5 . . ?
C22 C24 H24C 109.5 . . ?
H24A C24 H24B 109.5 . . ?
H24A C24 H24C 109.5 . . ?
H24B C24 H24C 109.5 . . ?
C22 C25 H25A 109.5 . . ?
C22 C25 H25B 109.5 . . ?
C22 C25 H25C 109.5 . . ?
H25A C25 H25B 109.5 . . ?
H25A C25 H25C 109.5 . . ?
H25B C25 H25C 109.5 . . ?
C2 O1 C1 119.13(16) . . ?
C8 O2 B1 123.85(15) . . ?
C14 O3 B1 123.87(15) . . ?
C18 O4 C21 118.57(17) . . ?

loop_
_geom_bond_atom_site_label_1
_geom_bond_atom_site_label_2
_geom_bond_distance
_geom_bond_site_symmetry_2
_geom_bond_publ_flag
B1 F1 1.364(2) . ?
B1 F2 1.370(3) . ?
B1 O2 1.493(3) . ?
B1 O3 1.489(3) . ?
C1 H1A 0.9600 . ?
C1 H1B 0.9600 . ?
C1 H1C 0.9600 . ?
C1 O1 1.430(2) . ?
C2 C3 1.391(2) . ?
C2 C7 1.386(3) . ?
C2 O1 1.354(2) . ?
C3 H3 0.9300 . ?
C3 C4 1.366(2) . ?
C4 H4 0.9300 . ?
C4 C5 1.399(2) . ?
C5 C6 1.396(2) . ?
C5 C8 1.461(2) . ?
C6 H6 0.9300 . ?
C6 C7 1.378(3) . ?
C7 H7 0.9300 . ?
C8 C9 1.401(2) . ?
C8 O2 1.3086(19) . ?
C9 C10 1.417(2) . ?
C9 C13 1.456(2) . ?
C10 H10 0.9300 . ?
C10 C11 1.393(2) . ?
C11 C12 1.395(2) . ?
C11 C22 1.515(2) . ?
C12 H12 0.9300 . ?
C12 C13 1.411(2) . ?
C13 C14 1.404(2) . ?
C14 C15 1.455(2) . ?
C14 O3 1.311(2) . ?
C15 C16 1.392(2) . ?
C15 C20 1.401(2) . ?
C16 H16 0.9300 . ?
C16 C17 1.377(3) . ?
C17 H17 0.9300 . ?
C17 C18 1.385(3) . ?
C18 C19 1.397(3) . ?
C18 O4 1.359(2) . ?
C19 H19 0.9300 . ?
C19 C20 1.367(3) . ?
C20 H20 0.9300 . ?
C21 H21A 0.9600 . ?
C21 H21B 0.9600 . ?
C21 H21C 0.9600 . ?
C21 O4 1.425(3) . ?
C22 C23 1.527(2) . ?
C22 C24 1.533(3) . ?
C22 C25 1.531(2) . ?
C23 H23A 0.9600 . ?
C23 H23B 0.9600 . ?
C23 H23C 0.9600 . ?
C24 H24A 0.9600 . ?
C24 H24B 0.9600 . ?
C24 H24C 0.9600 . ?
C25 H25A 0.9600 . ?
C25 H25B 0.9600 . ?
C25 H25C 0.9600 . ?

loop_
_geom_torsion_atom_site_label_1
_geom_torsion_atom_site_label_2
_geom_torsion_atom_site_label_3
_geom_torsion_atom_site_label_4
_geom_torsion
_geom_torsion_site_symmetry_1
_geom_torsion_site_symmetry_2
_geom_torsion_site_symmetry_3
_geom_torsion_site_symmetry_4
_geom_torsion_publ_flag
C2 C3 C4 C5 0.1(3) . . . . ?
C3 C2 C7 C6 0.0(3) . . . . ?
C3 C2 O1 C1 -175.17(18) . . . . ?
C3 C4 C5 C6 -0.6(3) . . . . ?
C3 C4 C5 C8 -176.64(17) . . . . ?
C4 C5 C6 C7 0.8(3) . . . . ?
C4 C5 C8 C9 -26.8(3) . . . . ?
C4 C5 C8 O2 151.68(17) . . . . ?
C5 C6 C7 C2 -0.5(3) . . . . ?
C5 C8 C9 C10 -21.7(3) . . . . ?
C5 C8 C9 C13 156.64(17) . . . . ?
C5 C8 O2 B1 164.22(16) . . . . ?
C6 C5 C8 C9 157.31(17) . . . . ?
C6 C5 C8 O2 -24.2(2) . . . . ?
C7 C2 C3 C4 0.2(3) . . . . ?
C7 C2 O1 C1 3.2(3) . . . . ?
C8 C5 C6 C7 176.92(17) . . . . ?
C8 C9 C10 C11 -179.90(16) . . . . ?
C8 C9 C13 C12 -178.41(17) . . . . ?
C8 C9 C13 C14 1.0(3) . . . . ?
C9 C8 O2 B1 -17.3(3) . . . . ?
C9 C10 C11 C12 -2.57(19) . . . . ?
C9 C10 C11 C22 174.04(16) . . . . ?
C9 C13 C14 C15 -158.77(17) . . . . ?
C9 C13 C14 O3 21.3(3) . . . . ?
C10 C9 C13 C12 0.20(18) . . . . ?
C10 C9 C13 C14 179.65(17) . . . . ?
C10 C11 C12 C13 2.7(2) . . . . ?
C10 C11 C22 C23 -179.58(18) . . . . ?
C10 C11 C22 C24 -58.9(2) . . . . ?
C10 C11 C22 C25 60.3(2) . . . . ?
C11 C12 C13 C9 -1.8(2) . . . . ?
C11 C12 C13 C14 178.73(16) . . . . ?
C12 C11 C22 C23 -3.7(3) . . . . ?
C12 C11 C22 C24 117.0(2) . . . . ?
C12 C11 C22 C25 -123.74(19) . . . . ?
C12 C13 C14 C15 20.6(3) . . . . ?
C12 C13 C14 O3 -159.31(17) . . . . ?
C13 C9 C10 C11 1.46(19) . . . . ?
C13 C14 C15 C16 34.0(3) . . . . ?
C13 C14 C15 C20 -149.66(18) . . . . ?
C13 C14 O3 B1 15.6(3) . . . . ?
C14 C15 C16 C17 176.89(17) . . . . ?
C14 C15 C20 C19 -178.06(18) . . . . ?
C15 C14 O3 B1 -164.34(16) . . . . ?
C15 C16 C17 C18 0.6(3) . . . . ?
C16 C15 C20 C19 -1.6(3) . . . . ?
C16 C17 C18 C19 -0.5(3) . . . . ?
C16 C17 C18 O4 -179.57(18) . . . . ?
C17 C18 C19 C20 -0.6(3) . . . . ?
C17 C18 O4 C21 -2.1(3) . . . . ?
C18 C19 C20 C15 1.6(3) . . . . ?
C19 C18 O4 C21 178.9(2) . . . . ?
C20 C15 C16 C17 0.5(3) . . . . ?
C22 C11 C12 C13 -173.84(16) . . . . ?
F1 B1 O2 C8 -175.21(16) . . . . ?
F1 B1 O3 C14 176.66(15) . . . . ?
F2 B1 O2 C8 -52.1(2) . . . . ?
F2 B1 O3 C14 53.8(2) . . . . ?
O1 C2 C3 C4 178.68(17) . . . . ?
O1 C2 C7 C6 -178.30(18) . . . . ?
O2 B1 O3 C14 -68.3(2) . . . . ?
O2 C8 C9 C10 159.97(17) . . . . ?
O2 C8 C9 C13 -21.7(3) . . . . ?
O3 B1 O2 C8 69.9(2) . . . . ?
O3 C14 C15 C16 -146.11(17) . . . . ?
O3 C14 C15 C20 30.2(2) . . . . ?
O4 C18 C19 C20 178.58(19) . . . . ?
